data_1567576
loop_
_publ_author_name
'Takebayashi, Satoshi'
'Fayzullin, Robert R.'
'Bansal, Richa'

_publ_section_title
;
 Direct observation of reversible bond homolysis by 2D EXSY NMR
;
_journal_issue 32
_journal_name_full 'Chemical Science'
_journal_page_first 9202
_journal_page_last 9209
_journal_paper_doi 10.1039/D2SC03028D
_journal_volume 13
_journal_year 2022
_chemical_formula_moiety 'C52 H60 Co2 N4 O6'
_chemical_formula_sum 'C52 H60 Co2 N4 O6'
_chemical_formula_weight 954.90
_space_group_crystal_system triclinic
_space_group_IT_number 2
_space_group_name_Hall '-P 1'
_space_group_name_H-M_alt 'P -1'
_atom_sites_solution_hydrogens geom
_audit_creation_method SHELXL-2018/3
_audit_update_record
;
2022-04-10 deposited with the CCDC.	2022-08-01 downloaded from the CCDC.
;
_cell_angle_alpha 81.6740(9)
_cell_angle_beta 71.6133(9)
_cell_angle_gamma 84.1723(9)
_cell_formula_units_Z 2
_cell_length_a 11.1341(4)
_cell_length_b 13.1609(4)
_cell_length_c 17.4589(6)
_cell_measurement_reflns_used 51096
_cell_measurement_temperature 100(2)
_cell_measurement_theta_max 33.07
_cell_measurement_theta_min 2.33
_cell_volume 2397.89(14)
_computing_cell_refinement 'APEX3 v2021.4-0 (Bruker AXS)'
_computing_data_collection 'APEX3 v2021.4-0 (Bruker AXS)'
_computing_data_reduction 'APEX3 v2021.4-0 (Bruker AXS)'
_computing_molecular_graphics
;
WinGX (Farrugia, 2012); ORTEP-3 (Farrugia, 2012);
PLATON (Spek, 2009); Olex2 (Dolomanov et al., 2009)
;
_computing_publication_material
;
WinGX (Farrugia, 2012); ORTEP-3 (Farrugia, 2012);
PLATON (Spek, 2009); Olex2 (Dolomanov et al., 2009)
;
_computing_structure_refinement 'SHELXL-2018/3 (Sheldrick, 2015)'
_computing_structure_solution 'SHELXT-2018/2 (Sheldrick, 2015)'
_diffrn_ambient_temperature 100(2)
_diffrn_measured_fraction_theta_full 1.000
_diffrn_measured_fraction_theta_max 0.999
_diffrn_measurement_device_type 'Bruker D8 Venture'
_diffrn_measurement_method '\f and \w scans'
_diffrn_radiation_probe x-ray
_diffrn_radiation_type MoK\a
_diffrn_radiation_wavelength 0.71073
_diffrn_reflns_av_R_equivalents 0.0497
_diffrn_reflns_av_unetI/netI 0.0225
_diffrn_reflns_Laue_measured_fraction_full 1.000
_diffrn_reflns_Laue_measured_fraction_max 0.999
_diffrn_reflns_limit_h_max 14
_diffrn_reflns_limit_h_min -14
_diffrn_reflns_limit_k_max 17
_diffrn_reflns_limit_k_min -17
_diffrn_reflns_limit_l_max 23
_diffrn_reflns_limit_l_min -23
_diffrn_reflns_number 157918
_diffrn_reflns_point_group_measured_fraction_full 1.000
_diffrn_reflns_point_group_measured_fraction_max 0.999
_diffrn_reflns_theta_full 25.242
_diffrn_reflns_theta_max 28.280
_diffrn_reflns_theta_min 1.567
_diffrn_source 'microfocus sealed X-ray tube'
_exptl_absorpt_coefficient_mu 0.745
_exptl_absorpt_correction_T_max 0.9315
_exptl_absorpt_correction_T_min 0.8357
_exptl_absorpt_correction_type numerical
_exptl_absorpt_process_details
;
SADABS-2016/2 (Stalke et al., 2015)

 Equivalent reflections defined by point group -1 for scaling and error model
 Restraint esd for equal adjacent scale factors =  0.0050
 Maximum odd and even orders for spherical harmonics =   3   6
 wR2(int) =  0.0839 (selected reflections only, before parameter refinement)
 wR2(int) =  0.0613 (selected reflections only, after parameter refinement)

 Run 2theta R(int) Incid. factors Diffr. factors    K      g   I/s(lim) Total I>2sig(I)
   1   9.9  0.0585  0.223 - 0.306  0.996 - 1.039  1.112  0.0211  47.5   29043   17485
   2  10.0  0.0579  0.296 - 0.336  0.996 - 1.035  1.030  0.0211  47.5    3233    2054
   3  10.0  0.0467  0.247 - 0.320  1.003 - 1.059  0.998  0.0211  47.5    3119    1891
   4  10.0  0.0648  0.346 - 0.375  1.000 - 1.034  1.106  0.0211  47.5    4509    2494
   5   9.9  0.0622  0.290 - 0.349  0.996 - 1.059  1.058  0.0211  47.5    8267    4634
   6  10.0  0.0512  0.324 - 0.361  1.004 - 1.028  1.045  0.0211  47.5    3021    1925
   7  10.0  0.0582  0.333 - 0.355  0.996 - 1.055  1.052  0.0211  47.5    3718    2260
   8  10.0  0.0533  0.282 - 0.350  0.996 - 1.032  1.042  0.0211  47.5    4771    2996
   9   9.9  0.0602  0.237 - 0.299  0.996 - 1.057  1.078  0.0211  47.5   31132   18592
  10  10.0  0.0590  0.249 - 0.320  1.001 - 1.059  1.066  0.0211  47.5    3731    2023
  11   9.9  0.0585  0.257 - 0.365  0.996 - 1.051  1.056  0.0211  47.5    8490    4952
  12  10.0  0.0621  0.309 - 0.339  1.004 - 1.040  1.093  0.0211  47.5    5185    2820
  13  10.0  0.0575  0.306 - 0.350  0.996 - 1.038  1.033  0.0211  47.5    3733    2411
  14  10.0  0.0634  0.311 - 0.358  0.996 - 1.058  1.030  0.0211  47.5    4247    2543
  15  10.0  0.0560  0.303 - 0.358  1.000 - 1.034  1.090  0.0211  47.5    4577    2643
  16  10.0  0.0552  0.251 - 0.319  1.002 - 1.059  1.019  0.0211  47.5    4216    2242
  17   9.9  0.0589  0.265 - 0.301  1.000 - 1.032  1.040  0.0211  47.5    7917    5186
  18   9.9  0.0646  0.260 - 0.320  0.996 - 1.057  1.128  0.0211  47.5   35325   20699
  19   9.9  0.0568  0.266 - 0.297  0.996 - 1.032  1.074  0.0211  47.5    7584    4614
  20  10.0  0.0565  0.284 - 0.330  0.996 - 1.028  1.047  0.0211  47.5    4619    3032
  21  10.0  0.0590  0.309 - 0.363  0.996 - 1.034  1.069  0.0211  47.5    6527    3746
  22  10.0  0.0626  0.309 - 0.333  1.003 - 1.040  1.056  0.0211  47.5    5966    3360
  23f  0.0  0.0968  0.261 - 0.340  0.996 - 1.049  1.100  0.0211  47.5   13346    6897
  24f  0.0  0.2060  0.287 - 0.351  0.999 - 1.037  1.541  0.0211  47.5    5758    1950

 6 Overloads replaced by fast scan measurements
 Estimated minimum and maximum transmission:  0.8357  0.9315
 Additional spherical absorption correction applied with mu*r =  0.0430
 3lambda correction factor = 0.00150
;
_exptl_crystal_colour orange
_exptl_crystal_density_diffrn 1.323
_exptl_crystal_description prism
_exptl_crystal_F_000 1004
_exptl_crystal_recrystallization_method 'diffusion of pentane to a benzene solution'
_exptl_crystal_size_max 0.147
_exptl_crystal_size_mid 0.109
_exptl_crystal_size_min 0.057
_refine_diff_density_max 0.454
_refine_diff_density_min -0.329
_refine_diff_density_rms 0.058
_refine_ls_extinction_method none
_refine_ls_goodness_of_fit_ref 1.046
_refine_ls_hydrogen_treatment constr
_refine_ls_matrix_type full
_refine_ls_number_parameters 585
_refine_ls_number_reflns 11897
_refine_ls_number_restraints 0
_refine_ls_restrained_S_all 1.046
_refine_ls_R_factor_all 0.0536
_refine_ls_R_factor_gt 0.0340
_refine_ls_shift/su_max 0.002
_refine_ls_shift/su_mean 0.000
_refine_ls_structure_factor_coef Fsqd
_refine_ls_weighting_details 'w=1/[\s^2^(Fo^2^)+(0.0292P)^2^+2.0281P] where P=(Fo^2^+2Fc^2^)/3'
_refine_ls_weighting_scheme calc
_refine_ls_wR_factor_gt 0.0749
_refine_ls_wR_factor_ref 0.0863
_reflns_Friedel_coverage 0.000
_reflns_number_gt 9098
_reflns_number_total 11897
_reflns_threshold_expression 'I > 2\s(I)'
_cod_data_source_file d2sc03028d4.cif
_cod_data_source_block st0066
_cod_database_code 1567576
_shelx_shelxl_version_number 2018/3
_shelx_space_group_comment
;
The symmetry employed for this shelxl refinement is uniquely defined
by the following loop, which should always be used as a source of
symmetry information in preference to the above space-group names.
They are only intended as comments.
;
_shelx_estimated_absorpt_t_min 0.898
_shelx_estimated_absorpt_t_max 0.959

loop_
_space_group_symop_operation_xyz
'x, y, z'
'-x, -y, -z'

loop_
_atom_site_label
_atom_site_type_symbol
_atom_site_fract_x
_atom_site_fract_y
_atom_site_fract_z
_atom_site_U_iso_or_equiv
_atom_site_adp_type
_atom_site_occupancy
_atom_site_site_symmetry_order
_atom_site_calc_flag
_atom_site_refinement_flags_posn
_atom_site_refinement_flags_adp
_atom_site_refinement_flags_occupancy
_atom_site_disorder_assembly
_atom_site_disorder_group
Co1 Co 0.59908(2) 0.01910(2) 0.93019(2) 0.01516(6) Uani 1 1 d . . . . .
O4A O 0.75717(12) -0.08211(11) 1.02812(8) 0.0283(3) Uani 1 1 d . . . . .
O5A O 0.45285(13) -0.09984(12) 0.86416(8) 0.0327(3) Uani 1 1 d . . . . .
O6A O 0.49318(13) 0.23189(10) 0.94716(9) 0.0329(3) Uani 1 1 d . . . . .
N1A N 0.81288(13) -0.03234(11) 0.78682(9) 0.0214(3) Uani 1 1 d . . . . .
N2A N 0.83144(13) 0.11454(11) 0.82263(9) 0.0194(3) Uani 1 1 d . . . . .
C1A C 0.75352(15) 0.03682(13) 0.83913(10) 0.0168(3) Uani 1 1 d . . . . .
C2A C 0.93968(17) -0.00416(15) 0.73316(12) 0.0291(4) Uani 1 1 d . . . . .
H2AA H 0.944392 0.001098 0.675154 0.035 Uiso 1 1 calc R U . . .
H2AB H 1.006645 -0.054771 0.743383 0.035 Uiso 1 1 calc R U . . .
C3A C 0.95145(17) 0.10038(15) 0.75721(12) 0.0272(4) Uani 1 1 d . . . . .
H3AA H 1.025450 0.099569 0.777234 0.033 Uiso 1 1 calc R U . . .
H3AB H 0.959120 0.155210 0.710968 0.033 Uiso 1 1 calc R U . . .
C4A C 0.69194(16) -0.04268(14) 0.99157(10) 0.0206(3) Uani 1 1 d . . . . .
C5A C 0.51338(16) -0.05454(14) 0.88821(10) 0.0219(4) Uani 1 1 d . . . . .
C6A C 0.53887(16) 0.15030(14) 0.93913(10) 0.0219(4) Uani 1 1 d . . . . .
C10A C 0.5829(2) -0.01677(17) 0.62460(13) 0.0356(5) Uani 1 1 d . . . . .
H10A H 0.622102 -0.062505 0.582704 0.053 Uiso 1 1 calc R U . . .
H10B H 0.571321 0.053117 0.598622 0.053 Uiso 1 1 calc R U . . .
H10C H 0.500340 -0.041310 0.658371 0.053 Uiso 1 1 calc R U . . .
C11A C 0.76512(16) -0.12565(13) 0.77720(10) 0.0204(3) Uani 1 1 d . . . . .
C12A C 0.79536(16) -0.21902(14) 0.81865(11) 0.0211(3) Uani 1 1 d . . . . .
C13A C 0.74599(17) -0.30721(14) 0.80735(11) 0.0237(4) Uani 1 1 d . . . . .
H13A H 0.762106 -0.371512 0.836045 0.028 Uiso 1 1 calc R U . . .
C14A C 0.67393(18) -0.30240(14) 0.75499(11) 0.0255(4) Uani 1 1 d . . . . .
H14A H 0.640417 -0.363149 0.748697 0.031 Uiso 1 1 calc R U . . .
C15A C 0.65029(18) -0.20966(15) 0.71168(11) 0.0253(4) Uani 1 1 d . . . . .
H15A H 0.602924 -0.207737 0.674715 0.030 Uiso 1 1 calc R U . . .
C16A C 0.69550(17) -0.11932(14) 0.72199(11) 0.0229(4) Uani 1 1 d . . . . .
C17A C 0.88187(17) -0.22522(15) 0.87095(12) 0.0257(4) Uani 1 1 d . . . . .
H17A H 0.880597 -0.156502 0.888052 0.031 Uiso 1 1 calc R U . . .
H17B H 0.969592 -0.242483 0.837499 0.031 Uiso 1 1 calc R U . . .
C18A C 0.8477(2) -0.30376(16) 0.94671(13) 0.0345(5) Uani 1 1 d . . . . .
H18A H 0.862205 -0.373344 0.930550 0.052 Uiso 1 1 calc R U . . .
H18B H 0.758277 -0.292037 0.977544 0.052 Uiso 1 1 calc R U . . .
H18C H 0.900828 -0.296336 0.980683 0.052 Uiso 1 1 calc R U . . .
C19A C 0.66810(19) -0.01619(15) 0.67742(12) 0.0296(4) Uani 1 1 d . . . . .
H19A H 0.749827 0.011088 0.642660 0.035 Uiso 1 1 calc R U . . .
H19B H 0.628399 0.032084 0.718141 0.035 Uiso 1 1 calc R U . . .
C20A C 0.5905(2) 0.34932(18) 0.73440(13) 0.0379(5) Uani 1 1 d . . . . .
H20A H 0.559214 0.327431 0.693178 0.057 Uiso 1 1 calc R U . . .
H20B H 0.624417 0.417422 0.715233 0.057 Uiso 1 1 calc R U . . .
H20C H 0.520633 0.352602 0.785120 0.057 Uiso 1 1 calc R U . . .
C21A C 0.80638(15) 0.21145(13) 0.85503(10) 0.0192(3) Uani 1 1 d . . . . .
C22A C 0.85481(16) 0.22571(14) 0.91727(11) 0.0212(3) Uani 1 1 d . . . . .
C23A C 0.83454(18) 0.32307(14) 0.94388(11) 0.0256(4) Uani 1 1 d . . . . .
H23A H 0.866253 0.335088 0.986101 0.031 Uiso 1 1 calc R U . . .
C24A C 0.76890(18) 0.40225(14) 0.90958(11) 0.0249(4) Uani 1 1 d . . . . .
H24A H 0.754810 0.467547 0.929067 0.030 Uiso 1 1 calc R U . . .
C25A C 0.72366(17) 0.38678(14) 0.84699(11) 0.0236(4) Uani 1 1 d . . . . .
H25A H 0.679416 0.441872 0.823677 0.028 Uiso 1 1 calc R U . . .
C26A C 0.74228(16) 0.29128(14) 0.81778(11) 0.0212(3) Uani 1 1 d . . . . .
C27A C 0.92751(17) 0.14033(15) 0.95502(12) 0.0260(4) Uani 1 1 d . . . . .
H27A H 1.018463 0.154715 0.935946 0.031 Uiso 1 1 calc R U . . .
H27B H 0.919427 0.074780 0.936011 0.031 Uiso 1 1 calc R U . . .
C28A C 0.88189(19) 0.12768(15) 1.04776(12) 0.0293(4) Uani 1 1 d . . . . .
H28A H 0.897156 0.189918 1.067213 0.044 Uiso 1 1 calc R U . . .
H28B H 0.928248 0.068381 1.068460 0.044 Uiso 1 1 calc R U . . .
H28C H 0.790948 0.116628 1.067175 0.044 Uiso 1 1 calc R U . . .
C29A C 0.69423(19) 0.27280(15) 0.74936(12) 0.0282(4) Uani 1 1 d . . . . .
H29A H 0.661983 0.203012 0.761388 0.034 Uiso 1 1 calc R U . . .
H29B H 0.766561 0.274102 0.698699 0.034 Uiso 1 1 calc R U . . .
Co2 Co 0.60807(2) 0.51448(2) 0.43520(2) 0.01460(6) Uani 1 1 d . . . . .
O4B O 0.74239(12) 0.40793(11) 0.54617(8) 0.0278(3) Uani 1 1 d . . . . .
O5B O 0.47653(12) 0.39373(12) 0.36050(8) 0.0312(3) Uani 1 1 d . . . . .
O6B O 0.50886(12) 0.72988(10) 0.44541(9) 0.0312(3) Uani 1 1 d . . . . .
N1B N 0.83503(13) 0.45673(11) 0.30163(9) 0.0204(3) Uani 1 1 d . . . . .
N2B N 0.84997(13) 0.60435(11) 0.33746(9) 0.0185(3) Uani 1 1 d . . . . .
C1B C 0.77093(15) 0.52790(13) 0.35056(9) 0.0164(3) Uani 1 1 d . . . . .
C2B C 0.96560(16) 0.48224(14) 0.25352(12) 0.0256(4) Uani 1 1 d . . . . .
H2BA H 0.978104 0.485771 0.194506 0.031 Uiso 1 1 calc R U . . .
H2BB H 1.028688 0.431232 0.268377 0.031 Uiso 1 1 calc R U . . .
C3B C 0.97473(16) 0.58733(14) 0.27722(11) 0.0220(4) Uani 1 1 d . . . . .
H3BA H 1.044139 0.586523 0.301474 0.026 Uiso 1 1 calc R U . . .
H3BB H 0.988526 0.640892 0.229740 0.026 Uiso 1 1 calc R U . . .
C4B C 0.68729(15) 0.45057(14) 0.50381(10) 0.0193(3) Uani 1 1 d . . . . .
C5B C 0.53072(16) 0.44033(14) 0.38800(10) 0.0211(3) Uani 1 1 d . . . . .
C6B C 0.55200(16) 0.64716(14) 0.44034(10) 0.0211(3) Uani 1 1 d . . . . .
C10B C 0.6332(3) 0.48303(19) 0.12240(14) 0.0448(6) Uani 1 1 d . . . . .
H10D H 0.678887 0.440417 0.079378 0.067 Uiso 1 1 calc R U . . .
H10E H 0.623249 0.554188 0.098332 0.067 Uiso 1 1 calc R U . . .
H10F H 0.549471 0.456688 0.150900 0.067 Uiso 1 1 calc R U . . .
C11B C 0.78856(16) 0.36546(13) 0.28724(10) 0.0202(3) Uani 1 1 d . . . . .
C12B C 0.81166(16) 0.27072(14) 0.32938(11) 0.0216(3) Uani 1 1 d . . . . .
C13B C 0.76851(17) 0.18360(14) 0.31117(11) 0.0242(4) Uani 1 1 d . . . . .
H13B H 0.779560 0.118435 0.340405 0.029 Uiso 1 1 calc R U . . .
C14B C 0.71004(18) 0.19089(15) 0.25128(12) 0.0275(4) Uani 1 1 d . . . . .
H14B H 0.682569 0.130717 0.239267 0.033 Uiso 1 1 calc R U . . .
C15B C 0.69126(18) 0.28537(15) 0.20870(11) 0.0273(4) Uani 1 1 d . . . . .
H15B H 0.651651 0.289375 0.167382 0.033 Uiso 1 1 calc R U . . .
C16B C 0.73000(17) 0.37453(15) 0.22596(11) 0.0239(4) Uani 1 1 d . . . . .
C17B C 0.88524(18) 0.26104(15) 0.39007(12) 0.0264(4) Uani 1 1 d . . . . .
H17C H 0.884487 0.329741 0.407055 0.032 Uiso 1 1 calc R U . . .
H17D H 0.974537 0.239788 0.362353 0.032 Uiso 1 1 calc R U . . .
C18B C 0.8362(2) 0.18557(17) 0.46574(14) 0.0404(5) Uani 1 1 d . . . . .
H18D H 0.850984 0.115299 0.450974 0.061 Uiso 1 1 calc R U . . .
H18E H 0.745158 0.200483 0.490310 0.061 Uiso 1 1 calc R U . . .
H18F H 0.880936 0.192230 0.504795 0.061 Uiso 1 1 calc R U . . .
C19B C 0.7078(2) 0.47960(16) 0.18227(12) 0.0313(4) Uani 1 1 d . . . . .
H19C H 0.791300 0.507730 0.152622 0.038 Uiso 1 1 calc R U . . .
H19D H 0.662439 0.525747 0.223637 0.038 Uiso 1 1 calc R U . . .
C20B C 0.6472(2) 0.84727(18) 0.22307(14) 0.0432(6) Uani 1 1 d . . . . .
H20D H 0.624285 0.825496 0.178404 0.065 Uiso 1 1 calc R U . . .
H20E H 0.693417 0.910190 0.203695 0.065 Uiso 1 1 calc R U . . .
H20F H 0.570074 0.860599 0.267590 0.065 Uiso 1 1 calc R U . . .
C21B C 0.82170(15) 0.70180(13) 0.36893(10) 0.0190(3) Uani 1 1 d . . . . .
C22B C 0.85851(16) 0.71577(14) 0.43614(11) 0.0216(3) Uani 1 1 d . . . . .
C23B C 0.83519(18) 0.81340(15) 0.46196(12) 0.0269(4) Uani 1 1 d . . . . .
H23B H 0.858110 0.825200 0.507798 0.032 Uiso 1 1 calc R U . . .
C24B C 0.77914(18) 0.89334(15) 0.42175(12) 0.0281(4) Uani 1 1 d . . . . .
H24B H 0.763685 0.959186 0.440383 0.034 Uiso 1 1 calc R U . . .
C25B C 0.74547(17) 0.87802(14) 0.35460(12) 0.0258(4) Uani 1 1 d . . . . .
H25B H 0.707357 0.933615 0.327511 0.031 Uiso 1 1 calc R U . . .
C26B C 0.76674(16) 0.78224(14) 0.32630(11) 0.0213(3) Uani 1 1 d . . . . .
C27B C 0.92059(17) 0.62903(15) 0.48006(11) 0.0246(4) Uani 1 1 d . . . . .
H27C H 1.011116 0.642027 0.467987 0.029 Uiso 1 1 calc R U . . .
H27D H 0.916610 0.563893 0.459074 0.029 Uiso 1 1 calc R U . . .
C28B C 0.85847(18) 0.61672(16) 0.57200(12) 0.0290(4) Uani 1 1 d . . . . .
H28D H 0.767835 0.607302 0.584386 0.044 Uiso 1 1 calc R U . . .
H28E H 0.869364 0.678411 0.593963 0.044 Uiso 1 1 calc R U . . .
H28F H 0.898301 0.556544 0.596706 0.044 Uiso 1 1 calc R U . . .
C29B C 0.73070(18) 0.76282(15) 0.25330(11) 0.0267(4) Uani 1 1 d . . . . .
H29C H 0.686179 0.698108 0.267198 0.032 Uiso 1 1 calc R U . . .
H29D H 0.809495 0.752244 0.208208 0.032 Uiso 1 1 calc R U . . .

loop_
_atom_site_aniso_label
_atom_site_aniso_U_11
_atom_site_aniso_U_22
_atom_site_aniso_U_33
_atom_site_aniso_U_23
_atom_site_aniso_U_13
_atom_site_aniso_U_12
Co1 0.01472(11) 0.01417(12) 0.01511(11) -0.00218(8) -0.00179(8) -0.00250(8)
O4A 0.0248(7) 0.0332(8) 0.0283(7) -0.0016(6) -0.0124(6) 0.0025(6)
O5A 0.0244(7) 0.0470(9) 0.0295(7) -0.0186(6) -0.0033(6) -0.0102(6)
O6A 0.0269(7) 0.0184(7) 0.0412(8) -0.0004(6) 0.0051(6) 0.0003(5)
N1A 0.0190(7) 0.0172(7) 0.0238(7) -0.0059(6) 0.0017(6) -0.0033(6)
N2A 0.0163(7) 0.0166(7) 0.0218(7) -0.0046(6) 0.0010(6) -0.0036(5)
C1A 0.0175(7) 0.0155(8) 0.0171(7) -0.0010(6) -0.0054(6) -0.0007(6)
C2A 0.0219(9) 0.0227(10) 0.0355(10) -0.0108(8) 0.0062(8) -0.0057(7)
C3A 0.0216(9) 0.0228(10) 0.0304(10) -0.0081(8) 0.0049(7) -0.0043(7)
C4A 0.0194(8) 0.0193(9) 0.0206(8) -0.0046(7) -0.0005(7) -0.0048(6)
C5A 0.0187(8) 0.0255(10) 0.0182(8) -0.0046(7) -0.0001(6) -0.0022(7)
C6A 0.0194(8) 0.0221(9) 0.0197(8) 0.0000(7) 0.0004(6) -0.0048(7)
C10A 0.0440(12) 0.0345(12) 0.0273(10) -0.0037(9) -0.0116(9) 0.0056(9)
C11A 0.0193(8) 0.0161(8) 0.0223(8) -0.0065(7) 0.0010(7) -0.0029(6)
C12A 0.0204(8) 0.0190(9) 0.0224(8) -0.0061(7) -0.0028(7) -0.0008(6)
C13A 0.0275(9) 0.0166(9) 0.0262(9) -0.0039(7) -0.0064(7) -0.0016(7)
C14A 0.0306(10) 0.0195(9) 0.0285(9) -0.0089(7) -0.0087(8) -0.0028(7)
C15A 0.0299(9) 0.0238(10) 0.0241(9) -0.0082(7) -0.0091(7) 0.0004(7)
C16A 0.0239(9) 0.0210(9) 0.0203(8) -0.0049(7) -0.0014(7) 0.0006(7)
C17A 0.0246(9) 0.0228(10) 0.0312(10) -0.0076(8) -0.0092(8) -0.0004(7)
C18A 0.0423(12) 0.0291(11) 0.0384(11) -0.0018(9) -0.0214(10) -0.0041(9)
C19A 0.0338(10) 0.0226(10) 0.0305(10) -0.0005(8) -0.0090(8) -0.0001(8)
C20A 0.0435(12) 0.0413(13) 0.0315(11) -0.0026(9) -0.0178(9) 0.0038(10)
C21A 0.0169(8) 0.0150(8) 0.0224(8) -0.0035(6) 0.0002(6) -0.0041(6)
C22A 0.0187(8) 0.0191(9) 0.0244(8) -0.0027(7) -0.0040(7) -0.0026(6)
C23A 0.0286(9) 0.0227(10) 0.0271(9) -0.0059(7) -0.0089(8) -0.0038(7)
C24A 0.0289(9) 0.0159(9) 0.0279(9) -0.0057(7) -0.0044(8) -0.0012(7)
C25A 0.0255(9) 0.0162(9) 0.0255(9) 0.0012(7) -0.0039(7) -0.0021(7)
C26A 0.0191(8) 0.0198(9) 0.0223(8) -0.0015(7) -0.0022(7) -0.0039(7)
C27A 0.0227(9) 0.0231(9) 0.0330(10) -0.0048(8) -0.0102(8) 0.0024(7)
C28A 0.0316(10) 0.0269(10) 0.0332(10) -0.0038(8) -0.0166(8) 0.0026(8)
C29A 0.0341(10) 0.0260(10) 0.0269(9) -0.0043(8) -0.0125(8) -0.0010(8)
Co2 0.01417(10) 0.01431(12) 0.01439(11) -0.00213(8) -0.00231(8) -0.00259(8)
O4B 0.0247(7) 0.0324(8) 0.0269(7) 0.0016(6) -0.0119(5) 0.0004(5)
O5B 0.0247(7) 0.0440(9) 0.0294(7) -0.0183(6) -0.0067(6) -0.0076(6)
O6B 0.0251(7) 0.0166(7) 0.0427(8) 0.0001(6) 0.0010(6) -0.0006(5)
N1B 0.0175(7) 0.0173(7) 0.0230(7) -0.0057(6) 0.0011(6) -0.0039(5)
N2B 0.0154(6) 0.0157(7) 0.0209(7) -0.0035(6) 0.0003(5) -0.0025(5)
C1B 0.0201(8) 0.0143(8) 0.0144(7) -0.0005(6) -0.0053(6) -0.0016(6)
C2B 0.0178(8) 0.0232(10) 0.0299(9) -0.0077(8) 0.0035(7) -0.0033(7)
C3B 0.0165(8) 0.0203(9) 0.0240(9) -0.0047(7) 0.0028(7) -0.0032(6)
C4B 0.0169(8) 0.0203(9) 0.0196(8) -0.0032(7) -0.0023(6) -0.0046(6)
C5B 0.0176(8) 0.0247(9) 0.0178(8) -0.0039(7) -0.0002(6) -0.0012(7)
C6B 0.0163(8) 0.0225(9) 0.0210(8) -0.0001(7) -0.0005(6) -0.0057(7)
C10B 0.0646(16) 0.0398(13) 0.0317(11) -0.0066(10) -0.0198(11) 0.0092(11)
C11B 0.0190(8) 0.0177(9) 0.0211(8) -0.0075(7) 0.0006(6) -0.0022(6)
C12B 0.0197(8) 0.0205(9) 0.0230(8) -0.0075(7) -0.0015(7) -0.0024(7)
C13B 0.0266(9) 0.0181(9) 0.0264(9) -0.0061(7) -0.0041(7) -0.0030(7)
C14B 0.0304(10) 0.0241(10) 0.0288(9) -0.0105(8) -0.0059(8) -0.0053(8)
C15B 0.0297(10) 0.0302(10) 0.0236(9) -0.0100(8) -0.0077(8) -0.0010(8)
C16B 0.0236(9) 0.0243(10) 0.0208(8) -0.0062(7) -0.0012(7) -0.0002(7)
C17B 0.0257(9) 0.0219(9) 0.0344(10) -0.0069(8) -0.0117(8) -0.0009(7)
C18B 0.0536(14) 0.0304(12) 0.0459(13) 0.0019(10) -0.0278(11) -0.0106(10)
C19B 0.0358(11) 0.0287(11) 0.0273(10) -0.0018(8) -0.0079(8) 0.0003(8)
C20B 0.0626(15) 0.0357(13) 0.0334(11) 0.0014(9) -0.0235(11) 0.0079(11)
C21B 0.0159(7) 0.0157(8) 0.0226(8) -0.0032(7) -0.0005(6) -0.0043(6)
C22B 0.0176(8) 0.0206(9) 0.0251(9) -0.0041(7) -0.0027(7) -0.0039(6)
C23B 0.0272(9) 0.0235(10) 0.0303(10) -0.0089(8) -0.0061(8) -0.0040(7)
C24B 0.0290(10) 0.0162(9) 0.0347(10) -0.0083(8) -0.0003(8) -0.0041(7)
C25B 0.0232(9) 0.0176(9) 0.0305(10) -0.0006(7) -0.0007(7) -0.0015(7)
C26B 0.0184(8) 0.0194(9) 0.0220(8) -0.0009(7) -0.0004(7) -0.0042(6)
C27B 0.0211(8) 0.0253(10) 0.0288(9) -0.0068(7) -0.0087(7) 0.0002(7)
C28B 0.0283(10) 0.0322(11) 0.0297(10) -0.0073(8) -0.0128(8) 0.0017(8)
C29B 0.0298(9) 0.0249(10) 0.0235(9) -0.0011(7) -0.0068(7) -0.0005(7)

loop_
_atom_type_symbol
_atom_type_description
_atom_type_scat_dispersion_real
_atom_type_scat_dispersion_imag
_atom_type_scat_source
C C 0.0033 0.0016 'International Tables Vol C Tables 4.2.6.8 and 6.1.1.4'
H H 0.0000 0.0000 'International Tables Vol C Tables 4.2.6.8 and 6.1.1.4'
N N 0.0061 0.0033 'International Tables Vol C Tables 4.2.6.8 and 6.1.1.4'
O O 0.0106 0.0060 'International Tables Vol C Tables 4.2.6.8 and 6.1.1.4'
Co Co 0.3494 0.9721 'International Tables Vol C Tables 4.2.6.8 and 6.1.1.4'

loop_
_geom_angle_atom_site_label_1
_geom_angle_atom_site_label_2
_geom_angle_atom_site_label_3
_geom_angle
_geom_angle_site_symmetry_1
_geom_angle_site_symmetry_3
_geom_angle_publ_flag
C4A Co1 C5A 120.80(8) . . ?
C4A Co1 C6A 120.47(8) . . ?
C5A Co1 C6A 114.67(8) . . ?
C4A Co1 C1A 89.12(7) . . ?
C5A Co1 C1A 100.12(7) . . ?
C6A Co1 C1A 101.28(7) . . ?
C4A Co1 Co1 83.48(5) . 2_657 ?
C5A Co1 Co1 83.48(5) . 2_657 ?
C6A Co1 Co1 82.87(5) . 2_657 ?
C1A Co1 Co1 172.59(5) . 2_657 ?
C1A N1A C11A 127.60(14) . . ?
C1A N1A C2A 114.13(14) . . ?
C11A N1A C2A 118.25(14) . . ?
C1A N2A C21A 128.05(14) . . ?
C1A N2A C3A 114.51(14) . . ?
C21A N2A C3A 117.14(14) . . ?
N2A C1A N1A 106.30(14) . . ?
N2A C1A Co1 126.22(12) . . ?
N1A C1A Co1 126.93(12) . . ?
N1A C2A C3A 102.52(14) . . ?
N1A C2A H2AA 111.3 . . ?
C3A C2A H2AA 111.3 . . ?
N1A C2A H2AB 111.3 . . ?
C3A C2A H2AB 111.3 . . ?
H2AA C2A H2AB 109.2 . . ?
N2A C3A C2A 102.48(14) . . ?
N2A C3A H3AA 111.3 . . ?
C2A C3A H3AA 111.3 . . ?
N2A C3A H3AB 111.3 . . ?
C2A C3A H3AB 111.3 . . ?
H3AA C3A H3AB 109.2 . . ?
O4A C4A Co1 176.71(15) . . ?
O5A C5A Co1 176.44(16) . . ?
O6A C6A Co1 175.81(16) . . ?
C19A C10A H10A 109.5 . . ?
C19A C10A H10B 109.5 . . ?
H10A C10A H10B 109.5 . . ?
C19A C10A H10C 109.5 . . ?
H10A C10A H10C 109.5 . . ?
H10B C10A H10C 109.5 . . ?
C12A C11A C16A 122.65(16) . . ?
C12A C11A N1A 119.62(16) . . ?
C16A C11A N1A 117.62(16) . . ?
C13A C12A C11A 117.21(16) . . ?
C13A C12A C17A 121.17(16) . . ?
C11A C12A C17A 121.58(16) . . ?
C14A C13A C12A 121.08(17) . . ?
C14A C13A H13A 119.5 . . ?
C12A C13A H13A 119.5 . . ?
C13A C14A C15A 120.57(17) . . ?
C13A C14A H14A 119.7 . . ?
C15A C14A H14A 119.7 . . ?
C14A C15A C16A 120.47(17) . . ?
C14A C15A H15A 119.8 . . ?
C16A C15A H15A 119.8 . . ?
C15A C16A C11A 117.89(17) . . ?
C15A C16A C19A 121.79(17) . . ?
C11A C16A C19A 120.30(17) . . ?
C12A C17A C18A 114.81(16) . . ?
C12A C17A H17A 108.6 . . ?
C18A C17A H17A 108.6 . . ?
C12A C17A H17B 108.6 . . ?
C18A C17A H17B 108.6 . . ?
H17A C17A H17B 107.5 . . ?
C17A C18A H18A 109.5 . . ?
C17A C18A H18B 109.5 . . ?
H18A C18A H18B 109.5 . . ?
C17A C18A H18C 109.5 . . ?
H18A C18A H18C 109.5 . . ?
H18B C18A H18C 109.5 . . ?
C16A C19A C10A 115.94(17) . . ?
C16A C19A H19A 108.3 . . ?
C10A C19A H19A 108.3 . . ?
C16A C19A H19B 108.3 . . ?
C10A C19A H19B 108.3 . . ?
H19A C19A H19B 107.4 . . ?
C29A C20A H20A 109.5 . . ?
C29A C20A H20B 109.5 . . ?
H20A C20A H20B 109.5 . . ?
C29A C20A H20C 109.5 . . ?
H20A C20A H20C 109.5 . . ?
H20B C20A H20C 109.5 . . ?
C22A C21A C26A 122.54(16) . . ?
C22A C21A N2A 119.37(15) . . ?
C26A C21A N2A 117.88(16) . . ?
C21A C22A C23A 117.57(16) . . ?
C21A C22A C27A 122.16(16) . . ?
C23A C22A C27A 120.27(16) . . ?
C24A C23A C22A 120.99(17) . . ?
C24A C23A H23A 119.5 . . ?
C22A C23A H23A 119.5 . . ?
C23A C24A C25A 120.40(18) . . ?
C23A C24A H24A 119.8 . . ?
C25A C24A H24A 119.8 . . ?
C24A C25A C26A 120.85(17) . . ?
C24A C25A H25A 119.6 . . ?
C26A C25A H25A 119.6 . . ?
C25A C26A C21A 117.62(16) . . ?
C25A C26A C29A 121.74(16) . . ?
C21A C26A C29A 120.63(16) . . ?
C22A C27A C28A 113.37(15) . . ?
C22A C27A H27A 108.9 . . ?
C28A C27A H27A 108.9 . . ?
C22A C27A H27B 108.9 . . ?
C28A C27A H27B 108.9 . . ?
H27A C27A H27B 107.7 . . ?
C27A C28A H28A 109.5 . . ?
C27A C28A H28B 109.5 . . ?
H28A C28A H28B 109.5 . . ?
C27A C28A H28C 109.5 . . ?
H28A C28A H28C 109.5 . . ?
H28B C28A H28C 109.5 . . ?
C26A C29A C20A 115.14(17) . . ?
C26A C29A H29A 108.5 . . ?
C20A C29A H29A 108.5 . . ?
C26A C29A H29B 108.5 . . ?
C20A C29A H29B 108.5 . . ?
H29A C29A H29B 107.5 . . ?
C4B Co2 C5B 119.41(8) . . ?
C4B Co2 C6B 120.55(8) . . ?
C5B Co2 C6B 115.97(8) . . ?
C4B Co2 C1B 89.56(7) . . ?
C5B Co2 C1B 99.77(7) . . ?
C6B Co2 C1B 101.09(7) . . ?
C4B Co2 Co2 84.61(5) . 2_666 ?
C5B Co2 Co2 83.15(5) . 2_666 ?
C6B Co2 Co2 81.97(5) . 2_666 ?
C1B Co2 Co2 174.17(5) . 2_666 ?
C1B N1B C11B 128.04(14) . . ?
C1B N1B C2B 114.20(14) . . ?
C11B N1B C2B 117.60(14) . . ?
C1B N2B C21B 127.61(14) . . ?
C1B N2B C3B 114.39(14) . . ?
C21B N2B C3B 117.70(13) . . ?
N2B C1B N1B 106.27(14) . . ?
N2B C1B Co2 126.06(12) . . ?
N1B C1B Co2 127.06(12) . . ?
N1B C2B C3B 102.52(13) . . ?
N1B C2B H2BA 111.3 . . ?
C3B C2B H2BA 111.3 . . ?
N1B C2B H2BB 111.3 . . ?
C3B C2B H2BB 111.3 . . ?
H2BA C2B H2BB 109.2 . . ?
N2B C3B C2B 102.56(13) . . ?
N2B C3B H3BA 111.3 . . ?
C2B C3B H3BA 111.3 . . ?
N2B C3B H3BB 111.3 . . ?
C2B C3B H3BB 111.3 . . ?
H3BA C3B H3BB 109.2 . . ?
O4B C4B Co2 177.57(16) . . ?
O5B C5B Co2 177.03(15) . . ?
O6B C6B Co2 175.84(15) . . ?
C19B C10B H10D 109.5 . . ?
C19B C10B H10E 109.5 . . ?
H10D C10B H10E 109.5 . . ?
C19B C10B H10F 109.5 . . ?
H10D C10B H10F 109.5 . . ?
H10E C10B H10F 109.5 . . ?
C12B C11B C16B 122.39(16) . . ?
C12B C11B N1B 119.55(16) . . ?
C16B C11B N1B 117.86(16) . . ?
C11B C12B C13B 117.44(17) . . ?
C11B C12B C17B 121.73(16) . . ?
C13B C12B C17B 120.79(17) . . ?
C14B C13B C12B 121.05(18) . . ?
C14B C13B H13B 119.5 . . ?
C12B C13B H13B 119.5 . . ?
C13B C14B C15B 120.46(18) . . ?
C13B C14B H14B 119.8 . . ?
C15B C14B H14B 119.8 . . ?
C14B C15B C16B 120.55(18) . . ?
C14B C15B H15B 119.7 . . ?
C16B C15B H15B 119.7 . . ?
C15B C16B C11B 118.06(17) . . ?
C15B C16B C19B 122.04(17) . . ?
C11B C16B C19B 119.88(17) . . ?
C12B C17B C18B 115.37(16) . . ?
C12B C17B H17C 108.4 . . ?
C18B C17B H17C 108.4 . . ?
C12B C17B H17D 108.4 . . ?
C18B C17B H17D 108.4 . . ?
H17C C17B H17D 107.5 . . ?
C17B C18B H18D 109.5 . . ?
C17B C18B H18E 109.5 . . ?
H18D C18B H18E 109.5 . . ?
C17B C18B H18F 109.5 . . ?
H18D C18B H18F 109.5 . . ?
H18E C18B H18F 109.5 . . ?
C16B C19B C10B 116.11(18) . . ?
C16B C19B H19C 108.3 . . ?
C10B C19B H19C 108.3 . . ?
C16B C19B H19D 108.3 . . ?
C10B C19B H19D 108.3 . . ?
H19C C19B H19D 107.4 . . ?
C29B C20B H20D 109.5 . . ?
C29B C20B H20E 109.5 . . ?
H20D C20B H20E 109.5 . . ?
C29B C20B H20F 109.5 . . ?
H20D C20B H20F 109.5 . . ?
H20E C20B H20F 109.5 . . ?
C22B C21B C26B 122.57(16) . . ?
C22B C21B N2B 119.40(15) . . ?
C26B C21B N2B 117.83(15) . . ?
C23B C22B C21B 117.43(17) . . ?
C23B C22B C27B 120.65(16) . . ?
C21B C22B C27B 121.93(16) . . ?
C24B C23B C22B 120.98(18) . . ?
C24B C23B H23B 119.5 . . ?
C22B C23B H23B 119.5 . . ?
C25B C24B C23B 120.50(18) . . ?
C25B C24B H24B 119.7 . . ?
C23B C24B H24B 119.7 . . ?
C24B C25B C26B 120.83(18) . . ?
C24B C25B H25B 119.6 . . ?
C26B C25B H25B 119.6 . . ?
C25B C26B C21B 117.66(17) . . ?
C25B C26B C29B 122.17(17) . . ?
C21B C26B C29B 120.16(16) . . ?
C22B C27B C28B 113.10(15) . . ?
C22B C27B H27C 109.0 . . ?
C28B C27B H27C 109.0 . . ?
C22B C27B H27D 109.0 . . ?
C28B C27B H27D 109.0 . . ?
H27C C27B H27D 107.8 . . ?
C27B C28B H28D 109.5 . . ?
C27B C28B H28E 109.5 . . ?
H28D C28B H28E 109.5 . . ?
C27B C28B H28F 109.5 . . ?
H28D C28B H28F 109.5 . . ?
H28E C28B H28F 109.5 . . ?
C26B C29B C20B 115.67(17) . . ?
C26B C29B H29C 108.4 . . ?
C20B C29B H29C 108.4 . . ?
C26B C29B H29D 108.4 . . ?
C20B C29B H29D 108.4 . . ?
H29C C29B H29D 107.4 . . ?

loop_
_geom_bond_atom_site_label_1
_geom_bond_atom_site_label_2
_geom_bond_distance
_geom_bond_site_symmetry_2
_geom_bond_publ_flag
Co1 C4A 1.7762(18) . ?
Co1 C5A 1.7949(18) . ?
Co1 C6A 1.7977(19) . ?
Co1 C1A 1.9462(16) . ?
Co1 Co1 2.7461(4) 2_657 ?
O4A C4A 1.151(2) . ?
O5A C5A 1.148(2) . ?
O6A C6A 1.149(2) . ?
N1A C1A 1.355(2) . ?
N1A C11A 1.438(2) . ?
N1A C2A 1.476(2) . ?
N2A C1A 1.349(2) . ?
N2A C21A 1.436(2) . ?
N2A C3A 1.474(2) . ?
C2A C3A 1.525(3) . ?
C2A H2AA 0.9900 . ?
C2A H2AB 0.9900 . ?
C3A H3AA 0.9900 . ?
C3A H3AB 0.9900 . ?
C10A C19A 1.518(3) . ?
C10A H10A 0.9800 . ?
C10A H10B 0.9800 . ?
C10A H10C 0.9800 . ?
C11A C12A 1.400(2) . ?
C11A C16A 1.404(3) . ?
C12A C13A 1.397(2) . ?
C12A C17A 1.512(2) . ?
C13A C14A 1.385(3) . ?
C13A H13A 0.9500 . ?
C14A C15A 1.387(3) . ?
C14A H14A 0.9500 . ?
C15A C16A 1.393(3) . ?
C15A H15A 0.9500 . ?
C16A C19A 1.517(3) . ?
C17A C18A 1.526(3) . ?
C17A H17A 0.9900 . ?
C17A H17B 0.9900 . ?
C18A H18A 0.9800 . ?
C18A H18B 0.9800 . ?
C18A H18C 0.9800 . ?
C19A H19A 0.9900 . ?
C19A H19B 0.9900 . ?
C20A C29A 1.515(3) . ?
C20A H20A 0.9800 . ?
C20A H20B 0.9800 . ?
C20A H20C 0.9800 . ?
C21A C22A 1.398(2) . ?
C21A C26A 1.407(2) . ?
C22A C23A 1.399(3) . ?
C22A C27A 1.513(2) . ?
C23A C24A 1.385(3) . ?
C23A H23A 0.9500 . ?
C24A C25A 1.386(3) . ?
C24A H24A 0.9500 . ?
C25A C26A 1.396(3) . ?
C25A H25A 0.9500 . ?
C26A C29A 1.512(2) . ?
C27A C28A 1.526(3) . ?
C27A H27A 0.9900 . ?
C27A H27B 0.9900 . ?
C28A H28A 0.9800 . ?
C28A H28B 0.9800 . ?
C28A H28C 0.9800 . ?
C29A H29A 0.9900 . ?
C29A H29B 0.9900 . ?
Co2 C4B 1.7733(17) . ?
Co2 C5B 1.7957(18) . ?
Co2 C6B 1.7988(18) . ?
Co2 C1B 1.9499(16) . ?
Co2 Co2 2.7492(4) 2_666 ?
O4B C4B 1.155(2) . ?
O5B C5B 1.146(2) . ?
O6B C6B 1.148(2) . ?
N1B C1B 1.352(2) . ?
N1B C11B 1.438(2) . ?
N1B C2B 1.476(2) . ?
N2B C1B 1.351(2) . ?
N2B C21B 1.435(2) . ?
N2B C3B 1.473(2) . ?
C2B C3B 1.522(2) . ?
C2B H2BA 0.9900 . ?
C2B H2BB 0.9900 . ?
C3B H3BA 0.9900 . ?
C3B H3BB 0.9900 . ?
C10B C19B 1.520(3) . ?
C10B H10D 0.9800 . ?
C10B H10E 0.9800 . ?
C10B H10F 0.9800 . ?
C11B C12B 1.397(3) . ?
C11B C16B 1.404(2) . ?
C12B C13B 1.400(2) . ?
C12B C17B 1.516(2) . ?
C13B C14B 1.384(3) . ?
C13B H13B 0.9500 . ?
C14B C15B 1.386(3) . ?
C14B H14B 0.9500 . ?
C15B C16B 1.393(3) . ?
C15B H15B 0.9500 . ?
C16B C19B 1.516(3) . ?
C17B C18B 1.518(3) . ?
C17B H17C 0.9900 . ?
C17B H17D 0.9900 . ?
C18B H18D 0.9800 . ?
C18B H18E 0.9800 . ?
C18B H18F 0.9800 . ?
C19B H19C 0.9900 . ?
C19B H19D 0.9900 . ?
C20B C29B 1.519(3) . ?
C20B H20D 0.9800 . ?
C20B H20E 0.9800 . ?
C20B H20F 0.9800 . ?
C21B C22B 1.400(2) . ?
C21B C26B 1.406(2) . ?
C22B C23B 1.396(3) . ?
C22B C27B 1.513(3) . ?
C23B C24B 1.385(3) . ?
C23B H23B 0.9500 . ?
C24B C25B 1.384(3) . ?
C24B H24B 0.9500 . ?
C25B C26B 1.391(3) . ?
C25B H25B 0.9500 . ?
C26B C29B 1.513(3) . ?
C27B C28B 1.526(3) . ?
C27B H27C 0.9900 . ?
C27B H27D 0.9900 . ?
C28B H28D 0.9800 . ?
C28B H28E 0.9800 . ?
C28B H28F 0.9800 . ?
C29B H29C 0.9900 . ?
C29B H29D 0.9900 . ?

loop_
_geom_torsion_atom_site_label_1
_geom_torsion_atom_site_label_2
_geom_torsion_atom_site_label_3
_geom_torsion_atom_site_label_4
_geom_torsion
_geom_torsion_site_symmetry_1
_geom_torsion_site_symmetry_2
_geom_torsion_site_symmetry_3
_geom_torsion_site_symmetry_4
_geom_torsion_publ_flag
C21A N2A C1A N1A 172.61(16) . . . . ?
C3A N2A C1A N1A -0.8(2) . . . . ?
C21A N2A C1A Co1 -15.5(2) . . . . ?
C3A N2A C1A Co1 171.08(13) . . . . ?
C11A N1A C1A N2A -176.15(16) . . . . ?
C2A N1A C1A N2A 2.1(2) . . . . ?
C11A N1A C1A Co1 12.0(3) . . . . ?
C2A N1A C1A Co1 -169.74(13) . . . . ?
C1A N1A C2A C3A -2.4(2) . . . . ?
C11A N1A C2A C3A 175.99(16) . . . . ?
C1A N2A C3A C2A -0.6(2) . . . . ?
C21A N2A C3A C2A -174.84(16) . . . . ?
N1A C2A C3A N2A 1.7(2) . . . . ?
C1A N1A C11A C12A -95.1(2) . . . . ?
C2A N1A C11A C12A 86.7(2) . . . . ?
C1A N1A C11A C16A 88.7(2) . . . . ?
C2A N1A C11A C16A -89.5(2) . . . . ?
C16A C11A C12A C13A -4.2(3) . . . . ?
N1A C11A C12A C13A 179.74(15) . . . . ?
C16A C11A C12A C17A 173.49(16) . . . . ?
N1A C11A C12A C17A -2.6(3) . . . . ?
C11A C12A C13A C14A 2.2(3) . . . . ?
C17A C12A C13A C14A -175.49(17) . . . . ?
C12A C13A C14A C15A 0.8(3) . . . . ?
C13A C14A C15A C16A -1.9(3) . . . . ?
C14A C15A C16A C11A 0.0(3) . . . . ?
C14A C15A C16A C19A -178.20(17) . . . . ?
C12A C11A C16A C15A 3.1(3) . . . . ?
N1A C11A C16A C15A 179.25(15) . . . . ?
C12A C11A C16A C19A -178.62(16) . . . . ?
N1A C11A C16A C19A -2.5(2) . . . . ?
C13A C12A C17A C18A -37.5(2) . . . . ?
C11A C12A C17A C18A 144.94(18) . . . . ?
C15A C16A C19A C10A 3.1(3) . . . . ?
C11A C16A C19A C10A -175.07(17) . . . . ?
C1A N2A C21A C22A 101.2(2) . . . . ?
C3A N2A C21A C22A -85.5(2) . . . . ?
C1A N2A C21A C26A -84.0(2) . . . . ?
C3A N2A C21A C26A 89.3(2) . . . . ?
C26A C21A C22A C23A 1.7(3) . . . . ?
N2A C21A C22A C23A 176.36(15) . . . . ?
C26A C21A C22A C27A -177.88(16) . . . . ?
N2A C21A C22A C27A -3.2(3) . . . . ?
C21A C22A C23A C24A 0.0(3) . . . . ?
C27A C22A C23A C24A 179.57(17) . . . . ?
C22A C23A C24A C25A -1.1(3) . . . . ?
C23A C24A C25A C26A 0.5(3) . . . . ?
C24A C25A C26A C21A 1.1(3) . . . . ?
C24A C25A C26A C29A -179.75(17) . . . . ?
C22A C21A C26A C25A -2.2(3) . . . . ?
N2A C21A C26A C25A -176.94(15) . . . . ?
C22A C21A C26A C29A 178.57(16) . . . . ?
N2A C21A C26A C29A 3.9(2) . . . . ?
C21A C22A C27A C28A -131.75(18) . . . . ?
C23A C22A C27A C28A 48.7(2) . . . . ?
C25A C26A C29A C20A -19.5(3) . . . . ?
C21A C26A C29A C20A 159.62(18) . . . . ?
C21B N2B C1B N1B 173.38(16) . . . . ?
C3B N2B C1B N1B -0.04(19) . . . . ?
C21B N2B C1B Co2 -15.1(2) . . . . ?
C3B N2B C1B Co2 171.47(12) . . . . ?
C11B N1B C1B N2B -173.60(16) . . . . ?
C2B N1B C1B N2B 1.6(2) . . . . ?
C11B N1B C1B Co2 15.0(3) . . . . ?
C2B N1B C1B Co2 -169.84(13) . . . . ?
C1B N1B C2B C3B -2.3(2) . . . . ?
C11B N1B C2B C3B 173.37(15) . . . . ?
C1B N2B C3B C2B -1.4(2) . . . . ?
C21B N2B C3B C2B -175.46(15) . . . . ?
N1B C2B C3B N2B 2.01(18) . . . . ?
C1B N1B C11B C12B -98.2(2) . . . . ?
C2B N1B C11B C12B 86.8(2) . . . . ?
C1B N1B C11B C16B 86.8(2) . . . . ?
C2B N1B C11B C16B -88.2(2) . . . . ?
C16B C11B C12B C13B -3.0(3) . . . . ?
N1B C11B C12B C13B -177.76(15) . . . . ?
C16B C11B C12B C17B 174.51(16) . . . . ?
N1B C11B C12B C17B -0.2(2) . . . . ?
C11B C12B C13B C14B 2.6(3) . . . . ?
C17B C12B C13B C14B -174.90(17) . . . . ?
C12B C13B C14B C15B -0.9(3) . . . . ?
C13B C14B C15B C16B -0.5(3) . . . . ?
C14B C15B C16B C11B 0.2(3) . . . . ?
C14B C15B C16B C19B -178.28(18) . . . . ?
C12B C11B C16B C15B 1.6(3) . . . . ?
N1B C11B C16B C15B 176.46(15) . . . . ?
C12B C11B C16B C19B -179.86(17) . . . . ?
N1B C11B C16B C19B -5.0(2) . . . . ?
C11B C12B C17B C18B 141.29(19) . . . . ?
C13B C12B C17B C18B -41.3(3) . . . . ?
C15B C16B C19B C10B 3.8(3) . . . . ?
C11B C16B C19B C10B -174.63(18) . . . . ?
C1B N2B C21B C22B 100.1(2) . . . . ?
C3B N2B C21B C22B -86.64(19) . . . . ?
C1B N2B C21B C26B -84.9(2) . . . . ?
C3B N2B C21B C26B 88.31(19) . . . . ?
C26B C21B C22B C23B 1.9(3) . . . . ?
N2B C21B C22B C23B 176.62(15) . . . . ?
C26B C21B C22B C27B -178.42(16) . . . . ?
N2B C21B C22B C27B -3.7(2) . . . . ?
C21B C22B C23B C24B -0.8(3) . . . . ?
C27B C22B C23B C24B 179.58(17) . . . . ?
C22B C23B C24B C25B -0.3(3) . . . . ?
C23B C24B C25B C26B 0.2(3) . . . . ?
C24B C25B C26B C21B 0.9(3) . . . . ?
C24B C25B C26B C29B 179.80(17) . . . . ?
C22B C21B C26B C25B -2.0(3) . . . . ?
N2B C21B C26B C25B -176.77(15) . . . . ?
C22B C21B C26B C29B 179.07(16) . . . . ?
N2B C21B C26B C29B 4.3(2) . . . . ?
C23B C22B C27B C28B 49.6(2) . . . . ?
C21B C22B C27B C28B -130.10(18) . . . . ?
C25B C26B C29B C20B -11.6(3) . . . . ?
C21B C26B C29B C20B 167.33(18) . . . . ?
